data_7205935
loop_
_publ_author_name
'Liu, Ying-Ying'
'Wang, Zhi-Hui'
'Yang, Jin'
'Liu, Bo'
'Liu, Yun-Yu'
'Ma, Jian-Fang'

_publ_section_title
;
 A series of coordination polymers based on reduced Schiff base
 multidentate anions and bis(imidazole) ligands: syntheses, structures
 and photoluminescence
;
_journal_issue 11
_journal_name_full CrystEngComm
_journal_page_first 3811
_journal_paper_doi 10.1039/c1ce05019b
_journal_volume 13
_journal_year 2011
_chemical_formula_sum 'C50 H52 N10 O9 Zn2'
_chemical_formula_weight 1067.80
_chemical_name_systematic
;
?
;
_space_group_IT_number 15
_symmetry_cell_setting monoclinic
_symmetry_space_group_name_Hall '-C 2yc'
_symmetry_space_group_name_H-M 'C 1 2/c 1'
_atom_sites_solution_hydrogens geom
_atom_sites_solution_primary direct
_atom_sites_solution_secondary difmap
_audit_creation_method SHELXL-97
_cell_angle_alpha 90.00
_cell_angle_beta 100.013(4)
_cell_angle_gamma 90.00
_cell_formula_units_Z 4
_cell_length_a 21.832(3)
_cell_length_b 8.627(5)
_cell_length_c 25.840(4)
_cell_measurement_temperature 293(2)
_cell_volume 4793(3)
_computing_cell_refinement CrysAlis
_computing_data_collection 'CrysAlis (Oxford Diffraction, 2006)'
_computing_data_reduction CrysAlis
_computing_structure_refinement 'SHELXL-97 (Sheldrick, 1997)'
_computing_structure_solution 'SHELXS-97 (Sheldrick, 1997)'
_diffrn_ambient_temperature 293(2)
_diffrn_detector_area_resol_mean 10.0
_diffrn_measured_fraction_theta_full 0.964
_diffrn_measured_fraction_theta_max 0.964
_diffrn_measurement_device_type 'Oxford Diffraction Gemini R Ultra'
_diffrn_measurement_method '\w scan'
_diffrn_radiation_monochromator graphite
_diffrn_radiation_source 'fine-focus sealed tube'
_diffrn_radiation_type CuK\a
_diffrn_radiation_wavelength 1.54184
_diffrn_reflns_av_R_equivalents 0.0882
_diffrn_reflns_av_sigmaI/netI 0.0703
_diffrn_reflns_limit_h_max 26
_diffrn_reflns_limit_h_min -20
_diffrn_reflns_limit_k_max 10
_diffrn_reflns_limit_k_min -10
_diffrn_reflns_limit_l_max 27
_diffrn_reflns_limit_l_min -30
_diffrn_reflns_number 9791
_diffrn_reflns_theta_full 67.05
_diffrn_reflns_theta_max 67.05
_diffrn_reflns_theta_min 4.90
_exptl_absorpt_coefficient_mu 1.801
_exptl_absorpt_correction_T_max 0.70
_exptl_absorpt_correction_T_min 0.67
_exptl_absorpt_correction_type multi-scan
_exptl_absorpt_process_details
;
CrysAlis (Oxford Diffraction, 2006)
;
_exptl_crystal_colour colorless
_exptl_crystal_density_diffrn 1.480
_exptl_crystal_density_method 'not measured'
_exptl_crystal_description block
_exptl_crystal_F_000 2216
_exptl_crystal_size_max 0.25
_exptl_crystal_size_mid 0.21
_exptl_crystal_size_min 0.20
_refine_diff_density_max 0.944
_refine_diff_density_min -1.250
_refine_diff_density_rms 0.123
_refine_ls_extinction_coef 0.00034(9)
_refine_ls_extinction_expression Fc^*^=kFc[1+0.001xFc^2^\l^3^/sin(2\q)]^-1/4^
_refine_ls_extinction_method SHELXL
_refine_ls_goodness_of_fit_ref 1.139
_refine_ls_hydrogen_treatment mixed
_refine_ls_matrix_type full
_refine_ls_number_parameters 331
_refine_ls_number_reflns 4101
_refine_ls_number_restraints 4
_refine_ls_restrained_S_all 1.139
_refine_ls_R_factor_all 0.1140
_refine_ls_R_factor_gt 0.0834
_refine_ls_shift/su_max 0.000
_refine_ls_shift/su_mean 0.000
_refine_ls_structure_factor_coef Fsqd
_refine_ls_weighting_details 'calc w=1/[\s^2^(Fo^2^)+(0.1354P)^2^+14.0164P] where P=(Fo^2^+2Fc^2^)/3'
_refine_ls_weighting_scheme calc
_refine_ls_wR_factor_gt 0.2194
_refine_ls_wR_factor_ref 0.2437
_reflns_number_gt 2901
_reflns_number_total 4101
_reflns_threshold_expression >2sigma(I)
_cod_data_source_file c1ce05019b.txt
_cod_data_source_block 1
_cod_depositor_comments
;
The following automatic conversions were performed:
'_symmetry_cell_setting' value 'Monoclinic' changed to 'monoclinic'
according to '/home/saulius/struct/CIF-dictionaries/cif_core.dic'
dictionary named 'cif_core.dic' version 2.4.1 from 2010-06-29.

Automatic conversion script
Id: cif_fix_enum 1555 2011-01-17 13:19:09Z saulius 
;
_cod_original_sg_symbol_H-M C2/c
_cod_database_code 7205935

loop_
_symmetry_equiv_pos_as_xyz
'x, y, z'
'-x, y, -z+1/2'
'x+1/2, y+1/2, z'
'-x+1/2, y+1/2, -z+1/2'
'-x, -y, -z'
'x, -y, z-1/2'
'-x+1/2, -y+1/2, -z'
'x+1/2, -y+1/2, z-1/2'

loop_
_atom_site_label
_atom_site_type_symbol
_atom_site_fract_x
_atom_site_fract_y
_atom_site_fract_z
_atom_site_U_iso_or_equiv
_atom_site_adp_type
_atom_site_occupancy
_atom_site_symmetry_multiplicity
_atom_site_calc_flag
_atom_site_refinement_flags
_atom_site_disorder_assembly
_atom_site_disorder_group
Zn1 Zn 0.57133(3) 0.25552(9) 0.11938(3) 0.0397(3) Uani 1 1 d . . .
C1 C 0.5600(3) 0.3097(8) 0.0023(3) 0.0466(14) Uani 1 1 d . . .
H1 H 0.5460 0.2090 -0.0051 0.056 Uiso 1 1 calc R . .
C2 C 0.5906(3) 0.5203(8) 0.0444(3) 0.0525(16) Uani 1 1 d . . .
H2 H 0.6023 0.5920 0.0712 0.063 Uiso 1 1 calc R . .
C3 C 0.5888(3) 0.5461(9) -0.0072(3) 0.0597(18) Uani 1 1 d . . .
H3 H 0.5984 0.6387 -0.0224 0.072 Uiso 1 1 calc R . .
C4 C 0.5566(3) 0.3805(11) -0.0914(3) 0.066(2) Uani 1 1 d . . .
H4A H 0.5617 0.2705 -0.0973 0.079 Uiso 1 1 calc R . .
H4B H 0.5134 0.4065 -0.1045 0.079 Uiso 1 1 calc R . .
C5 C 0.5967(3) 0.4688(10) -0.1222(3) 0.0599(18) Uani 1 1 d . . .
H5A H 0.5901 0.5787 -0.1174 0.072 Uiso 1 1 calc R . .
H5B H 0.5832 0.4458 -0.1592 0.072 Uiso 1 1 calc R . .
C6 C 0.6653(3) 0.4368(10) -0.1085(3) 0.0638(19) Uani 1 1 d . . .
H6A H 0.6727 0.3266 -0.1116 0.077 Uiso 1 1 calc R . .
H6B H 0.6803 0.4672 -0.0724 0.077 Uiso 1 1 calc R . .
C7 C 0.7008(3) 0.5265(9) -0.1451(3) 0.0612(18) Uani 1 1 d . . .
H7A H 0.6871 0.4912 -0.1809 0.073 Uiso 1 1 calc R . .
H7B H 0.6907 0.6357 -0.1437 0.073 Uiso 1 1 calc R . .
C8 C 0.8088(3) 0.6127(8) -0.1069(3) 0.0557(17) Uani 1 1 d . . .
H8 H 0.7992 0.7101 -0.0951 0.067 Uiso 1 1 calc R . .
C9 C 0.8663(3) 0.5505(8) -0.1025(3) 0.0546(16) Uani 1 1 d . . .
H9 H 0.9034 0.5986 -0.0879 0.065 Uiso 1 1 calc R . .
C10 C 0.8009(3) 0.3831(7) -0.1410(3) 0.0496(15) Uani 1 1 d . . .
H10 H 0.7838 0.2940 -0.1580 0.060 Uiso 1 1 calc R . .
C11 C 0.6243(3) 0.4925(7) 0.1839(2) 0.0431(13) Uani 1 1 d . . .
C12 C 0.6262(3) 0.6493(7) 0.2095(2) 0.0418(13) Uani 1 1 d . . .
C13 C 0.6823(3) 0.7193(7) 0.2278(3) 0.0447(14) Uani 1 1 d . . .
H13 H 0.7189 0.6662 0.2258 0.054 Uiso 1 1 calc R . .
C14 C 0.6858(3) 0.8663(8) 0.2490(3) 0.0472(15) Uani 1 1 d . . .
H14 H 0.7244 0.9097 0.2620 0.057 Uiso 1 1 calc R . .
C15 C 0.6320(3) 0.9496(7) 0.2512(2) 0.0446(14) Uani 1 1 d . . .
C16 C 0.5755(3) 0.8841(10) 0.2309(3) 0.066(2) Uani 1 1 d . . .
H16 H 0.5393 0.9413 0.2303 0.079 Uiso 1 1 calc R . .
C17 C 0.5717(3) 0.7333(9) 0.2113(3) 0.060(2) Uani 1 1 d . . .
H17 H 0.5331 0.6885 0.1995 0.073 Uiso 1 1 calc R . .
C18 C 0.6338(3) 1.1117(8) 0.2737(3) 0.0504(15) Uani 1 1 d . . .
H18A H 0.6766 1.1470 0.2807 0.060 Uiso 1 1 calc R . .
H18B H 0.6108 1.1804 0.2476 0.060 Uiso 1 1 calc R . .
C19 C 0.6366(2) 1.0665(6) 0.3690(2) 0.0384(13) Uani 1 1 d . . .
C20 C 0.6989(3) 1.0206(8) 0.3775(3) 0.0535(16) Uani 1 1 d . . .
H20 H 0.7206 1.0228 0.3496 0.064 Uiso 1 1 calc R . .
C21 C 0.7289(3) 0.9721(10) 0.4259(3) 0.068(2) Uani 1 1 d . . .
H21 H 0.7704 0.9424 0.4301 0.082 Uiso 1 1 calc R . .
C22 C 0.6988(4) 0.9666(11) 0.4683(3) 0.071(2) Uani 1 1 d . . .
H22 H 0.7195 0.9361 0.5012 0.085 Uiso 1 1 calc R . .
C23 C 0.6362(3) 1.0082(9) 0.4605(3) 0.0583(17) Uani 1 1 d . . .
H23 H 0.6150 1.0026 0.4887 0.070 Uiso 1 1 calc R . .
C24 C 0.6041(3) 1.0578(7) 0.4121(2) 0.0410(13) Uani 1 1 d . . .
C25 C 0.5368(3) 1.0947(7) 0.4084(2) 0.0435(14) Uani 1 1 d . . .
N1 N 0.5724(2) 0.3705(6) 0.0510(2) 0.0466(12) Uani 1 1 d . . .
N2 N 0.5703(2) 0.4110(6) -0.0333(2) 0.0459(12) Uani 1 1 d . . .
N3 N 0.7678(2) 0.5078(6) -0.1316(2) 0.0483(13) Uani 1 1 d . . .
N4 N 0.8603(2) 0.4029(6) -0.12338(19) 0.0420(11) Uani 1 1 d . . .
O1 O 0.57157(19) 0.4286(6) 0.17024(18) 0.0538(12) Uani 1 1 d . . .
O2 O 0.6728(2) 0.4361(6) 0.1745(3) 0.0806(18) Uani 1 1 d . . .
O4 O 0.51097(18) 1.1812(5) 0.37146(17) 0.0471(10) Uani 1 1 d . . .
O5 O 0.5088(2) 1.0454(7) 0.4431(2) 0.0693(15) Uani 1 1 d . . .
O1W O 0.5000 1.3091(13) 0.2500 0.081(2) Uani 1 2 d SD . .
H1WA H 0.508(9) 1.388(17) 0.273(7) 0.122 Uiso 0.50 1 d PD . .
H1WB H 0.521(10) 1.33(2) 0.224(7) 0.122 Uiso 0.50 1 d PD . .
N5 N 0.6082(2) 1.1234(6) 0.3216(2) 0.0474(12) Uani 1 1 d D . .
H5N H 0.5692(13) 1.150(9) 0.318(3) 0.057 Uiso 1 1 d D . .

loop_
_atom_site_aniso_label
_atom_site_aniso_U_11
_atom_site_aniso_U_22
_atom_site_aniso_U_33
_atom_site_aniso_U_23
_atom_site_aniso_U_13
_atom_site_aniso_U_12
Zn1 0.0283(5) 0.0391(5) 0.0539(5) -0.0010(3) 0.0129(3) 0.0010(3)
C1 0.039(3) 0.043(3) 0.059(4) 0.003(3) 0.013(3) 0.005(3)
C2 0.047(4) 0.039(3) 0.074(4) 0.004(3) 0.017(3) -0.004(3)
C3 0.053(4) 0.050(4) 0.080(5) 0.026(4) 0.021(3) 0.005(3)
C4 0.055(4) 0.084(6) 0.060(4) 0.006(4) 0.013(3) 0.011(4)
C5 0.048(4) 0.070(5) 0.063(4) 0.014(4) 0.015(3) 0.012(3)
C6 0.047(4) 0.063(5) 0.082(5) 0.018(4) 0.013(3) 0.013(3)
C7 0.040(4) 0.060(4) 0.085(5) 0.008(4) 0.014(3) 0.016(3)
C8 0.057(4) 0.041(3) 0.073(4) -0.002(3) 0.020(3) 0.013(3)
C9 0.044(3) 0.043(3) 0.078(5) -0.007(3) 0.014(3) 0.005(3)
C10 0.038(3) 0.038(3) 0.077(4) 0.003(3) 0.022(3) 0.011(3)
C11 0.036(3) 0.039(3) 0.055(3) -0.001(3) 0.010(2) -0.003(3)
C12 0.032(3) 0.045(3) 0.049(3) -0.001(3) 0.008(2) -0.003(3)
C13 0.021(3) 0.038(3) 0.075(4) -0.002(3) 0.007(2) -0.001(2)
C14 0.023(3) 0.046(3) 0.071(4) -0.008(3) 0.003(2) 0.000(2)
C15 0.036(3) 0.045(3) 0.057(4) -0.007(3) 0.021(3) -0.001(3)
C16 0.029(3) 0.070(5) 0.101(6) -0.027(4) 0.018(3) 0.009(3)
C17 0.023(3) 0.072(5) 0.088(5) -0.028(4) 0.015(3) -0.006(3)
C18 0.046(3) 0.047(4) 0.065(4) -0.005(3) 0.027(3) 0.002(3)
C19 0.025(3) 0.033(3) 0.059(3) -0.008(2) 0.009(2) 0.001(2)
C20 0.038(3) 0.048(4) 0.077(5) -0.006(3) 0.014(3) 0.001(3)
C21 0.034(4) 0.070(5) 0.093(6) -0.007(4) -0.008(4) 0.009(3)
C22 0.050(4) 0.080(6) 0.072(5) 0.007(4) -0.017(4) 0.005(4)
C23 0.050(4) 0.061(4) 0.063(4) 0.005(3) 0.007(3) 0.001(3)
C24 0.027(3) 0.036(3) 0.061(4) -0.003(3) 0.012(2) 0.001(2)
C25 0.041(3) 0.035(3) 0.058(4) -0.008(3) 0.017(3) -0.002(3)
N1 0.032(2) 0.043(3) 0.068(3) 0.001(2) 0.016(2) -0.001(2)
N2 0.039(3) 0.050(3) 0.052(3) 0.008(2) 0.018(2) 0.009(2)
N3 0.037(3) 0.046(3) 0.064(3) 0.007(2) 0.016(2) 0.009(2)
N4 0.038(3) 0.039(3) 0.051(3) 0.004(2) 0.012(2) 0.001(2)
O1 0.041(2) 0.056(3) 0.068(3) -0.018(2) 0.019(2) -0.016(2)
O2 0.041(3) 0.058(3) 0.143(5) -0.041(3) 0.017(3) 0.001(2)
O4 0.032(2) 0.052(3) 0.059(3) 0.009(2) 0.0106(17) 0.0094(19)
O5 0.050(3) 0.088(4) 0.076(3) 0.024(3) 0.028(2) 0.010(3)
O1W 0.071(6) 0.100(7) 0.079(6) 0.000 0.033(5) 0.000
N5 0.039(3) 0.048(3) 0.058(3) 0.001(2) 0.019(2) 0.009(2)

loop_
_atom_type_symbol
_atom_type_description
_atom_type_scat_dispersion_real
_atom_type_scat_dispersion_imag
_atom_type_scat_source
C C 0.0181 0.0091 'International Tables Vol C Tables 4.2.6.8 and 6.1.1.4'
H H 0.0000 0.0000 'International Tables Vol C Tables 4.2.6.8 and 6.1.1.4'
N N 0.0311 0.0180 'International Tables Vol C Tables 4.2.6.8 and 6.1.1.4'
O O 0.0492 0.0322 'International Tables Vol C Tables 4.2.6.8 and 6.1.1.4'
Zn Zn -1.5491 0.6778 'International Tables Vol C Tables 4.2.6.8 and 6.1.1.4'

loop_
_geom_angle_atom_site_label_1
_geom_angle_atom_site_label_2
_geom_angle_atom_site_label_3
_geom_angle
_geom_angle_site_symmetry_1
_geom_angle_site_symmetry_3
_geom_angle_publ_flag
O4 Zn1 O1 93.61(17) 2_645 . ?
O4 Zn1 N4 117.3(2) 2_645 7_655 ?
O1 Zn1 N4 124.0(2) . 7_655 ?
O4 Zn1 N1 114.48(19) 2_645 . ?
O1 Zn1 N1 102.1(2) . . ?
N4 Zn1 N1 104.8(2) 7_655 . ?
N2 C1 N1 111.3(6) . . ?
N2 C1 H1 124.3 . . ?
N1 C1 H1 124.3 . . ?
C3 C2 N1 108.6(6) . . ?
C3 C2 H2 125.7 . . ?
N1 C2 H2 125.7 . . ?
C2 C3 N2 107.6(6) . . ?
C2 C3 H3 126.2 . . ?
N2 C3 H3 126.2 . . ?
C5 C4 N2 114.2(7) . . ?
C5 C4 H4A 108.7 . . ?
N2 C4 H4A 108.7 . . ?
C5 C4 H4B 108.7 . . ?
N2 C4 H4B 108.7 . . ?
H4A C4 H4B 107.6 . . ?
C4 C5 C6 115.7(6) . . ?
C4 C5 H5A 108.4 . . ?
C6 C5 H5A 108.4 . . ?
C4 C5 H5B 108.4 . . ?
C6 C5 H5B 108.4 . . ?
H5A C5 H5B 107.4 . . ?
C5 C6 C7 110.6(6) . . ?
C5 C6 H6A 109.5 . . ?
C7 C6 H6A 109.5 . . ?
C5 C6 H6B 109.5 . . ?
C7 C6 H6B 109.5 . . ?
H6A C6 H6B 108.1 . . ?
N3 C7 C6 113.1(6) . . ?
N3 C7 H7A 109.0 . . ?
C6 C7 H7A 109.0 . . ?
N3 C7 H7B 109.0 . . ?
C6 C7 H7B 109.0 . . ?
H7A C7 H7B 107.8 . . ?
C9 C8 N3 107.6(6) . . ?
C9 C8 H8 126.2 . . ?
N3 C8 H8 126.2 . . ?
C8 C9 N4 108.1(6) . . ?
C8 C9 H9 126.0 . . ?
N4 C9 H9 126.0 . . ?
N4 C10 N3 111.3(6) . . ?
N4 C10 H10 124.3 . . ?
N3 C10 H10 124.3 . . ?
O2 C11 O1 123.0(6) . . ?
O2 C11 C12 119.1(5) . . ?
O1 C11 C12 117.8(5) . . ?
C13 C12 C17 118.2(6) . . ?
C13 C12 C11 120.1(5) . . ?
C17 C12 C11 121.5(5) . . ?
C12 C13 C14 121.7(6) . . ?
C12 C13 H13 119.2 . . ?
C14 C13 H13 119.2 . . ?
C13 C14 C15 120.4(5) . . ?
C13 C14 H14 119.8 . . ?
C15 C14 H14 119.8 . . ?
C16 C15 C14 118.8(6) . . ?
C16 C15 C18 119.2(6) . . ?
C14 C15 C18 122.0(6) . . ?
C15 C16 C17 121.0(6) . . ?
C15 C16 H16 119.5 . . ?
C17 C16 H16 119.5 . . ?
C16 C17 C12 119.9(6) . . ?
C16 C17 H17 120.1 . . ?
C12 C17 H17 120.1 . . ?
N5 C18 C15 114.0(5) . . ?
N5 C18 H18A 108.8 . . ?
C15 C18 H18A 108.8 . . ?
N5 C18 H18B 108.8 . . ?
C15 C18 H18B 108.8 . . ?
H18A C18 H18B 107.7 . . ?
N5 C19 C20 121.4(6) . . ?
N5 C19 C24 120.8(5) . . ?
C20 C19 C24 117.8(6) . . ?
C21 C20 C19 121.8(7) . . ?
C21 C20 H20 119.1 . . ?
C19 C20 H20 119.1 . . ?
C22 C21 C20 121.2(7) . . ?
C22 C21 H21 119.4 . . ?
C20 C21 H21 119.4 . . ?
C21 C22 C23 118.0(7) . . ?
C21 C22 H22 121.0 . . ?
C23 C22 H22 121.0 . . ?
C24 C23 C22 122.5(7) . . ?
C24 C23 H23 118.8 . . ?
C22 C23 H23 118.8 . . ?
C23 C24 C19 118.6(5) . . ?
C23 C24 C25 117.3(6) . . ?
C19 C24 C25 124.0(5) . . ?
O5 C25 O4 122.4(6) . . ?
O5 C25 C24 118.9(6) . . ?
O4 C25 C24 118.6(5) . . ?
C1 N1 C2 105.6(6) . . ?
C1 N1 Zn1 126.3(4) . . ?
C2 N1 Zn1 127.9(5) . . ?
C1 N2 C3 106.9(5) . . ?
C1 N2 C4 123.6(6) . . ?
C3 N2 C4 129.1(6) . . ?
C10 N3 C8 106.8(5) . . ?
C10 N3 C7 126.6(6) . . ?
C8 N3 C7 126.6(6) . . ?
C10 N4 C9 106.1(5) . . ?
C10 N4 Zn1 127.6(4) . 7_655 ?
C9 N4 Zn1 125.9(4) . 7_655 ?
C11 O1 Zn1 114.0(4) . . ?
C25 O4 Zn1 113.5(4) . 2_665 ?
H1WA O1W H1WB 107(3) . . ?
C19 N5 C18 124.1(5) . . ?
C19 N5 H5N 118(5) . . ?
C18 N5 H5N 116(5) . . ?

loop_
_geom_bond_atom_site_label_1
_geom_bond_atom_site_label_2
_geom_bond_distance
_geom_bond_site_symmetry_2
_geom_bond_publ_flag
Zn1 O4 1.961(4) 2_645 ?
Zn1 O1 1.988(4) . ?
Zn1 N4 2.014(5) 7_655 ?
Zn1 N1 2.031(5) . ?
C1 N2 1.317(8) . ?
C1 N1 1.345(8) . ?
C1 H1 0.9300 . ?
C2 C3 1.347(10) . ?
C2 N1 1.371(8) . ?
C2 H2 0.9300 . ?
C3 N2 1.372(10) . ?
C3 H3 0.9300 . ?
C4 C5 1.493(10) . ?
C4 N2 1.502(9) . ?
C4 H4A 0.9700 . ?
C4 H4B 0.9700 . ?
C5 C6 1.502(10) . ?
C5 H5A 0.9700 . ?
C5 H5B 0.9700 . ?
C6 C7 1.533(10) . ?
C6 H6A 0.9700 . ?
C6 H6B 0.9700 . ?
C7 N3 1.452(8) . ?
C7 H7A 0.9700 . ?
C7 H7B 0.9700 . ?
C8 C9 1.351(9) . ?
C8 N3 1.353(9) . ?
C8 H8 0.9300 . ?
C9 N4 1.381(8) . ?
C9 H9 0.9300 . ?
C10 N4 1.308(8) . ?
C10 N3 1.342(8) . ?
C10 H10 0.9300 . ?
C11 O2 1.227(7) . ?
C11 O1 1.270(7) . ?
C11 C12 1.503(8) . ?
C12 C13 1.375(8) . ?
C12 C17 1.400(9) . ?
C13 C14 1.379(9) . ?
C13 H13 0.9300 . ?
C14 C15 1.385(8) . ?
C14 H14 0.9300 . ?
C15 C16 1.375(9) . ?
C15 C18 1.512(9) . ?
C16 C17 1.393(10) . ?
C16 H16 0.9300 . ?
C17 H17 0.9300 . ?
C18 N5 1.447(8) . ?
C18 H18A 0.9700 . ?
C18 H18B 0.9700 . ?
C19 N5 1.365(8) . ?
C19 C20 1.397(8) . ?
C19 C24 1.422(8) . ?
C20 C21 1.374(11) . ?
C20 H20 0.9300 . ?
C21 C22 1.372(12) . ?
C21 H21 0.9300 . ?
C22 C23 1.394(11) . ?
C22 H22 0.9300 . ?
C23 C24 1.389(9) . ?
C23 H23 0.9300 . ?
C24 C25 1.492(8) . ?
C25 O5 1.244(8) . ?
C25 O4 1.264(8) . ?
N4 Zn1 2.014(5) 7_655 ?
O4 Zn1 1.961(4) 2_665 ?
O1W H1WA 0.90(2) . ?
O1W H1WB 0.89(2) . ?
N5 H5N 0.87(2) . ?

loop_
_geom_hbond_atom_site_label_D
_geom_hbond_atom_site_label_H
_geom_hbond_atom_site_label_A
_geom_hbond_distance_DH
_geom_hbond_distance_HA
_geom_hbond_distance_DA
_geom_hbond_angle_DHA
_geom_hbond_site_symmetry_A
O1W H1WA O1 0.90(2) 2.49(16) 2.978(6) 115(13) 2_665
O1W H1WB O1 0.89(2) 2.10(5) 2.978(6) 166(16) 1_565
N5 H5N O4 0.87(2) 2.05(5) 2.715(6) 132(6) .

loop_
_geom_torsion_atom_site_label_1
_geom_torsion_atom_site_label_2
_geom_torsion_atom_site_label_3
_geom_torsion_atom_site_label_4
_geom_torsion
_geom_torsion_site_symmetry_1
_geom_torsion_site_symmetry_2
_geom_torsion_site_symmetry_3
_geom_torsion_site_symmetry_4
_geom_torsion_publ_flag
N1 C2 C3 N2 -1.0(8) . . . . ?
N2 C4 C5 C6 60.9(10) . . . . ?
C4 C5 C6 C7 176.4(7) . . . . ?
C5 C6 C7 N3 176.3(6) . . . . ?
N3 C8 C9 N4 -1.8(8) . . . . ?
O2 C11 C12 C13 -7.9(10) . . . . ?
O1 C11 C12 C13 176.1(6) . . . . ?
O2 C11 C12 C17 166.6(7) . . . . ?
O1 C11 C12 C17 -9.4(9) . . . . ?
C17 C12 C13 C14 1.9(10) . . . . ?
C11 C12 C13 C14 176.6(6) . . . . ?
C12 C13 C14 C15 -1.8(11) . . . . ?
C13 C14 C15 C16 -1.1(10) . . . . ?
C13 C14 C15 C18 -179.5(6) . . . . ?
C14 C15 C16 C17 3.6(12) . . . . ?
C18 C15 C16 C17 -177.9(7) . . . . ?
C15 C16 C17 C12 -3.5(13) . . . . ?
C13 C12 C17 C16 0.6(11) . . . . ?
C11 C12 C17 C16 -174.0(7) . . . . ?
C16 C15 C18 N5 68.0(9) . . . . ?
C14 C15 C18 N5 -113.6(7) . . . . ?
N5 C19 C20 C21 176.0(7) . . . . ?
C24 C19 C20 C21 -1.7(10) . . . . ?
C19 C20 C21 C22 0.1(12) . . . . ?
C20 C21 C22 C23 1.5(13) . . . . ?
C21 C22 C23 C24 -1.5(13) . . . . ?
C22 C23 C24 C19 -0.1(11) . . . . ?
C22 C23 C24 C25 178.3(7) . . . . ?
N5 C19 C24 C23 -176.0(6) . . . . ?
C20 C19 C24 C23 1.6(9) . . . . ?
N5 C19 C24 C25 5.8(9) . . . . ?
C20 C19 C24 C25 -176.6(6) . . . . ?
C23 C24 C25 O5 -17.3(9) . . . . ?
C19 C24 C25 O5 160.9(6) . . . . ?
C23 C24 C25 O4 159.3(6) . . . . ?
C19 C24 C25 O4 -22.5(9) . . . . ?
N2 C1 N1 C2 0.9(7) . . . . ?
N2 C1 N1 Zn1 -174.1(4) . . . . ?
C3 C2 N1 C1 0.1(7) . . . . ?
C3 C2 N1 Zn1 175.0(4) . . . . ?
O4 Zn1 N1 C1 -65.9(5) 2_645 . . . ?
O1 Zn1 N1 C1 -165.6(5) . . . . ?
N4 Zn1 N1 C1 64.0(5) 7_655 . . . ?
O4 Zn1 N1 C2 120.1(5) 2_645 . . . ?
O1 Zn1 N1 C2 20.4(5) . . . . ?
N4 Zn1 N1 C2 -109.9(5) 7_655 . . . ?
N1 C1 N2 C3 -1.5(7) . . . . ?
N1 C1 N2 C4 -175.7(5) . . . . ?
C2 C3 N2 C1 1.5(7) . . . . ?
C2 C3 N2 C4 175.3(6) . . . . ?
C5 C4 N2 C1 -152.3(6) . . . . ?
C5 C4 N2 C3 34.9(10) . . . . ?
N4 C10 N3 C8 0.5(8) . . . . ?
N4 C10 N3 C7 -179.3(6) . . . . ?
C9 C8 N3 C10 0.8(8) . . . . ?
C9 C8 N3 C7 -179.3(6) . . . . ?
C6 C7 N3 C10 75.9(9) . . . . ?
C6 C7 N3 C8 -103.9(8) . . . . ?
N3 C10 N4 C9 -1.6(7) . . . . ?
N3 C10 N4 Zn1 172.0(4) . . . 7_655 ?
C8 C9 N4 C10 2.1(8) . . . . ?
C8 C9 N4 Zn1 -171.6(5) . . . 7_655 ?
O2 C11 O1 Zn1 -12.7(9) . . . . ?
C12 C11 O1 Zn1 163.2(4) . . . . ?
O4 Zn1 O1 C11 167.1(5) 2_645 . . . ?
N4 Zn1 O1 C11 40.5(5) 7_655 . . . ?
N1 Zn1 O1 C11 -76.9(5) . . . . ?
O5 C25 O4 Zn1 9.2(8) . . . 2_665 ?
C24 C25 O4 Zn1 -167.3(4) . . . 2_665 ?
C20 C19 N5 C18 13.6(9) . . . . ?
C24 C19 N5 C18 -168.9(6) . . . . ?
C15 C18 N5 C19 71.7(8) . . . . ?
